data_7701686
loop_
_publ_author_name
'Chen, Xiao'
'Gamer, Michael T.'
'Roesky, Peter W.'

_publ_section_title
;
 Synthesis and structural characterization of arsinoamides - early
 transition metal (Zr and Hf) and main group metal (Al, In, Sn, and Pb)
 complexes.
;
_journal_issue 40
_journal_name_full 'Dalton transactions (Cambridge, England : 2003)'
_journal_page_first 15207
_journal_page_last 15211
_journal_paper_doi 10.1039/c9dt03472b
_journal_volume 48
_journal_year 2019
_chemical_formula_moiety 'C52 H66 As2 Hf N4'
_chemical_formula_sum 'C52 H66 As2 Hf N4'
_chemical_formula_weight 1075.41
_space_group_crystal_system triclinic
_space_group_IT_number 2
_space_group_name_Hall '-P 1'
_space_group_name_H-M_alt 'P -1'
_atom_sites_solution_hydrogens geom
_atom_sites_solution_primary iterative
_audit_creation_date 2019-07-24
_audit_creation_method
;
Olex2 1.2
(compiled 2018.05.29 svn.r3508 for OlexSys, GUI svn.r5506)
;
_audit_update_record
;
2019-08-26 deposited with the CCDC.	2019-09-16 downloaded from the CCDC.
;
_cell_angle_alpha 95.723(3)
_cell_angle_beta 96.008(4)
_cell_angle_gamma 103.085(4)
_cell_formula_units_Z 2
_cell_length_a 9.3307(4)
_cell_length_b 13.5735(6)
_cell_length_c 19.6583(9)
_cell_measurement_reflns_used 31157
_cell_measurement_temperature 150
_cell_measurement_theta_max 29.63
_cell_measurement_theta_min 1.55
_cell_volume 2392.11(19)
_computing_cell_refinement
;
X-Area Recipe 1.33.0.0 (STOE, 2015)
;
_computing_data_collection
;
X-Area WinXpose 2.0.22.0 (STOE, 2016)
;
_computing_data_reduction
;
X-Area Integrate 1.73.1.0 (STOE, 2018)
X-Area LANA 1.73.2.0 (STOE, 2018)
;
_computing_molecular_graphics 'Diamond 4, Olex2 (Dolomanov et al., 2009)'
_computing_publication_material
;
STOE & Cie GmbH, X-Area, software package for collecting single-crystal or
multi-domain crystal data on STOE area-detector diffractometers, for image 
processing, for the correction and scaling of reflection intensities and 
for outlier rejection, version 1.84, Darmstadt 2018
MS Word (Microsoft)
Olex2 (Dolomanov et al., 2009)
;
_computing_structure_refinement 'SHELXL-2018/3 (Sheldrick, 2015)'
_computing_structure_solution 'SHELXS-2018/3 (Sheldrick, 2015)'
_diffrn_ambient_temperature 150
_diffrn_detector 'image plate (34 cm diameter)'
_diffrn_detector_area_resol_mean 6.67
_diffrn_detector_type 'STOE Imaging Plate'
_diffrn_measured_fraction_theta_full 0.995
_diffrn_measured_fraction_theta_max 0.989
_diffrn_measurement_details
;
 227 frames, detector distance = 100 mm
;
_diffrn_measurement_device '2-circle diffractometer'
_diffrn_measurement_device_type 'STOE IPDS II'
_diffrn_measurement_method 'rotation method, \w scans'
_diffrn_radiation_collimation '0.5 mm diameter, multiple pinhole'
_diffrn_radiation_monochromator 'plane graphite'
_diffrn_radiation_polarisn_norm 0
_diffrn_radiation_probe x-ray
_diffrn_radiation_type MoK\a
_diffrn_radiation_wavelength 0.71073
_diffrn_reflns_av_R_equivalents 0.0323
_diffrn_reflns_av_unetI/netI 0.0420
_diffrn_reflns_Laue_measured_fraction_full 0.995
_diffrn_reflns_Laue_measured_fraction_max 0.989
_diffrn_reflns_limit_h_max 12
_diffrn_reflns_limit_h_min -12
_diffrn_reflns_limit_k_max 16
_diffrn_reflns_limit_k_min -18
_diffrn_reflns_limit_l_max 27
_diffrn_reflns_limit_l_min -26
_diffrn_reflns_number 26320
_diffrn_reflns_point_group_measured_fraction_full 0.995
_diffrn_reflns_point_group_measured_fraction_max 0.989
_diffrn_reflns_theta_full 25.242
_diffrn_reflns_theta_max 29.517
_diffrn_reflns_theta_min 1.760
_diffrn_source 'sealed X-ray tube, 12 x 0.4 mm long-fine focus'
_diffrn_source_current 40
_diffrn_source_power 2.000
_diffrn_source_voltage 50
_exptl_absorpt_coefficient_mu 3.592
_exptl_absorpt_correction_T_max 0.5798
_exptl_absorpt_correction_T_min 0.3701
_exptl_absorpt_correction_type integration
_exptl_absorpt_process_details
;
STOE X-Red32, absorption correction by Gaussian integration, analogous to
P. Coppens, "The Evaluation of Absorption and Extinction in Single-Crystal
Structure Analysis", published in: F. R. Ahmed (Editor), "Crystallographic
Computing", Munksgaard, Copenhagen (1970), 255 - 270.
;
_exptl_crystal_colour colourless
_exptl_crystal_colour_primary colourless
_exptl_crystal_density_diffrn 1.493
_exptl_crystal_description fragment
_exptl_crystal_F_000 1088
_exptl_crystal_size_max 0.438
_exptl_crystal_size_mid 0.31
_exptl_crystal_size_min 0.182
_refine_diff_density_max 1.919
_refine_diff_density_min -1.439
_refine_diff_density_rms 0.109
_refine_ls_extinction_method none
_refine_ls_goodness_of_fit_ref 1.037
_refine_ls_hydrogen_treatment constr
_refine_ls_matrix_type full
_refine_ls_number_parameters 548
_refine_ls_number_reflns 13191
_refine_ls_number_restraints 0
_refine_ls_restrained_S_all 1.037
_refine_ls_R_factor_all 0.0436
_refine_ls_R_factor_gt 0.0311
_refine_ls_shift/su_max 0.001
_refine_ls_shift/su_mean 0.000
_refine_ls_structure_factor_coef Fsqd
_refine_ls_weighting_details 'w=1/[\s^2^(Fo^2^)+(0.0431P)^2^+0.9612P] where P=(Fo^2^+2Fc^2^)/3'
_refine_ls_weighting_scheme calc
_refine_ls_wR_factor_gt 0.0751
_refine_ls_wR_factor_ref 0.0789
_reflns_Friedel_coverage 0.000
_reflns_number_gt 10830
_reflns_number_total 13191
_reflns_threshold_expression 'I > 2\s(I)'
_cod_data_source_file c9dt03472b2.cif
_cod_data_source_block xcd380
_cod_database_code 7701686
_shelx_shelxl_version_number 2018/3
_shelx_space_group_comment
;
The symmetry employed for this shelxl refinement is uniquely defined
by the following loop, which should always be used as a source of
symmetry information in preference to the above space-group names.
They are only intended as comments.
;
_shelx_estimated_absorpt_t_max 0.561
_shelx_estimated_absorpt_t_min 0.302
_olex2_refinement_description
;
1. Fixed Uiso
 At 1.2 times of:
  All C(H) groups
 At 1.5 times of:
  All C(H,H,H) groups
2.a Aromatic/amide H refined with riding coordinates:
 C2(H2), C3(H3), C4(H4), C5(H5), C6(H6), C9(H9), C11(H11), C18(H18), C20(H20),
 C26(H26), C27(H27), C28(H28), C29(H29), C30(H30), C33(H33), C35(H35), C42(H42),
  C44(H44)
2.b Idealised Me refined as rotating group:
 C13(H13A,H13B,H13C), C14(H14A,H14B,H14C), C15(H15A,H15B,H15C), C22(H22A,H22B,
 H22C), C23(H23A,H23B,H23C), C24(H24A,H24B,H24C), C37(H37A,H37B,H37C), C38(H38A,
 H38B,H38C), C39(H39A,H39B,H39C), C46(H46A,H46B,H46C), C47(H47A,H47B,H47C),
 C48(H48A,H48B,H48C), C49(H49A,H49B,H49C), C50(H50A,H50B,H50C), C51(H51A,H51B,
 H51C), C52(H52A,H52B,H52C)
;
_olex2_submission_special_instructions 'No special instructions were received'

loop_
_space_group_symop_operation_xyz
'x, y, z'
'-x, -y, -z'

loop_
_atom_site_label
_atom_site_type_symbol
_atom_site_fract_x
_atom_site_fract_y
_atom_site_fract_z
_atom_site_U_iso_or_equiv
_atom_site_adp_type
_atom_site_occupancy
_atom_site_site_symmetry_order
_atom_site_calc_flag
_atom_site_refinement_flags_posn
Hf Hf 0.42897(2) 0.27673(2) 0.13991(2) 0.02010(4) Uani 1 1 d .
As1 As 0.29908(3) 0.12821(2) 0.25583(2) 0.01975(6) Uani 1 1 d .
As2 As 0.44437(3) 0.39391(2) 0.28454(2) 0.02110(6) Uani 1 1 d .
N1 N 0.3975(3) 0.13697(17) 0.17686(12) 0.0214(5) Uani 1 1 d .
N2 N 0.3622(3) 0.39461(18) 0.19371(12) 0.0214(5) Uani 1 1 d .
N3 N 0.2997(4) 0.2541(2) 0.04750(14) 0.0342(6) Uani 1 1 d .
N4 N 0.6368(3) 0.3354(2) 0.11715(15) 0.0311(6) Uani 1 1 d .
C1 C 0.4072(3) 0.0501(2) 0.13143(14) 0.0219(6) Uani 1 1 d .
C2 C 0.2804(4) -0.0173(2) 0.09488(16) 0.0282(6) Uani 1 1 d .
H2 H 0.185389 -0.005693 0.100353 0.034 Uiso 1 1 calc R
C3 C 0.2914(4) -0.1011(2) 0.05059(17) 0.0339(8) Uani 1 1 d .
H3 H 0.203850 -0.146210 0.026354 0.041 Uiso 1 1 calc R
C4 C 0.4281(5) -0.1192(3) 0.04158(18) 0.0379(9) Uani 1 1 d .
H4 H 0.435248 -0.177481 0.012254 0.045 Uiso 1 1 calc R
C5 C 0.5535(4) -0.0522(3) 0.07545(18) 0.0367(8) Uani 1 1 d .
H5 H 0.648194 -0.063131 0.068428 0.044 Uiso 1 1 calc R
C6 C 0.5441(4) 0.0316(3) 0.11995(16) 0.0280(6) Uani 1 1 d .
H6 H 0.632612 0.077071 0.142945 0.034 Uiso 1 1 calc R
C7 C 0.1822(3) -0.0153(2) 0.23784(15) 0.0227(6) Uani 1 1 d .
C8 C 0.0308(4) -0.0292(2) 0.21599(17) 0.0291(7) Uani 1 1 d .
C9 C -0.0586(4) -0.1274(3) 0.19776(18) 0.0359(8) Uani 1 1 d .
H9 H -0.161242 -0.136289 0.182441 0.043 Uiso 1 1 calc R
C10 C -0.0005(4) -0.2129(3) 0.20156(17) 0.0337(8) Uani 1 1 d .
C11 C 0.1484(4) -0.1977(2) 0.22531(16) 0.0305(7) Uani 1 1 d .
H11 H 0.188279 -0.255610 0.229513 0.037 Uiso 1 1 calc R
C12 C 0.2426(4) -0.1009(2) 0.24337(15) 0.0242(6) Uani 1 1 d .
C13 C 0.4051(4) -0.0942(2) 0.26413(18) 0.0313(7) Uani 1 1 d .
H13A H 0.464361 -0.050033 0.235640 0.047 Uiso 1 1 calc GR
H13B H 0.423792 -0.162507 0.257467 0.047 Uiso 1 1 calc GR
H13C H 0.432873 -0.065722 0.312787 0.047 Uiso 1 1 calc GR
C14 C -0.0971(5) -0.3184(3) 0.1772(2) 0.0449(10) Uani 1 1 d .
H14A H -0.200205 -0.319496 0.183607 0.067 Uiso 1 1 calc GR
H14B H -0.062643 -0.367753 0.203883 0.067 Uiso 1 1 calc GR
H14C H -0.091283 -0.336457 0.128176 0.067 Uiso 1 1 calc GR
C15 C -0.0405(4) 0.0593(3) 0.2091(2) 0.0485(11) Uani 1 1 d .
H15A H -0.018902 0.104569 0.252915 0.073 Uiso 1 1 calc GR
H15B H -0.148192 0.033598 0.197452 0.073 Uiso 1 1 calc GR
H15C H -0.000855 0.097240 0.172631 0.073 Uiso 1 1 calc GR
C16 C 0.4357(3) 0.1260(2) 0.33975(14) 0.0210(5) Uani 1 1 d .
C17 C 0.5919(4) 0.1439(2) 0.34788(16) 0.0253(6) Uani 1 1 d .
C18 C 0.6704(4) 0.1472(2) 0.41273(16) 0.0284(7) Uani 1 1 d .
H18 H 0.775309 0.157928 0.416963 0.034 Uiso 1 1 calc R
C19 C 0.6007(4) 0.1352(2) 0.47111(16) 0.0303(7) Uani 1 1 d .
C20 C 0.4473(4) 0.1204(2) 0.46329(16) 0.0296(7) Uani 1 1 d .
H20 H 0.397610 0.113189 0.502942 0.036 Uiso 1 1 calc R
C21 C 0.3634(4) 0.1156(2) 0.39944(16) 0.0246(6) Uani 1 1 d .
C22 C 0.1981(4) 0.0998(3) 0.39644(18) 0.0318(7) Uani 1 1 d .
H22A H 0.149092 0.032545 0.371245 0.048 Uiso 1 1 calc GR
H22B H 0.165880 0.152744 0.372733 0.048 Uiso 1 1 calc GR
H22C H 0.171536 0.103680 0.443397 0.048 Uiso 1 1 calc GR
C23 C 0.6890(5) 0.1404(3) 0.54096(18) 0.0399(8) Uani 1 1 d .
H23A H 0.719696 0.211359 0.562723 0.060 Uiso 1 1 calc GR
H23B H 0.777099 0.114048 0.535291 0.060 Uiso 1 1 calc GR
H23C H 0.627401 0.099100 0.570136 0.060 Uiso 1 1 calc GR
C24 C 0.6801(4) 0.1594(3) 0.28840(17) 0.0353(8) Uani 1 1 d .
H24A H 0.648913 0.098886 0.253820 0.053 Uiso 1 1 calc GR
H24B H 0.785925 0.170292 0.304995 0.053 Uiso 1 1 calc GR
H24C H 0.662914 0.219103 0.267620 0.053 Uiso 1 1 calc GR
C25 C 0.3126(4) 0.4730(2) 0.16275(15) 0.0243(6) Uani 1 1 d .
C26 C 0.1741(4) 0.4497(3) 0.12242(16) 0.0290(7) Uani 1 1 d .
H26 H 0.112222 0.382846 0.118393 0.035 Uiso 1 1 calc R
C27 C 0.1256(5) 0.5235(3) 0.08799(18) 0.0391(8) Uani 1 1 d .
H27 H 0.030589 0.506640 0.061125 0.047 Uiso 1 1 calc R
C28 C 0.2136(5) 0.6203(3) 0.09252(19) 0.0430(9) Uani 1 1 d .
H28 H 0.179321 0.670479 0.069399 0.052 Uiso 1 1 calc R
C29 C 0.3526(5) 0.6443(3) 0.13101(18) 0.0380(9) Uani 1 1 d .
H29 H 0.414306 0.711084 0.133761 0.046 Uiso 1 1 calc R
C30 C 0.4027(4) 0.5718(2) 0.16562(16) 0.0294(7) Uani 1 1 d .
H30 H 0.498775 0.589094 0.191469 0.035 Uiso 1 1 calc R
C31 C 0.5486(3) 0.5378(2) 0.31560(15) 0.0231(6) Uani 1 1 d .
C32 C 0.4785(4) 0.6162(2) 0.33520(16) 0.0248(6) Uani 1 1 d .
C33 C 0.5661(4) 0.7154(2) 0.35412(16) 0.0309(7) Uani 1 1 d .
H33 H 0.518972 0.768016 0.367666 0.037 Uiso 1 1 calc R
C34 C 0.7175(4) 0.7401(2) 0.35397(16) 0.0334(8) Uani 1 1 d .
C35 C 0.7843(4) 0.6625(3) 0.33484(17) 0.0337(7) Uani 1 1 d .
H35 H 0.888696 0.678095 0.334465 0.040 Uiso 1 1 calc R
C36 C 0.7033(4) 0.5617(2) 0.31603(16) 0.0282(6) Uani 1 1 d .
C37 C 0.7863(4) 0.4813(3) 0.2979(2) 0.0379(8) Uani 1 1 d .
H37A H 0.764809 0.427478 0.327678 0.057 Uiso 1 1 calc GR
H37B H 0.893139 0.512314 0.304531 0.057 Uiso 1 1 calc GR
H37C H 0.754723 0.451794 0.249558 0.057 Uiso 1 1 calc GR
C38 C 0.8076(5) 0.8485(3) 0.3733(2) 0.0501(11) Uani 1 1 d .
H38A H 0.744673 0.895623 0.363741 0.075 Uiso 1 1 calc GR
H38B H 0.890897 0.860776 0.346271 0.075 Uiso 1 1 calc GR
H38C H 0.845743 0.859491 0.422559 0.075 Uiso 1 1 calc GR
C39 C 0.3126(4) 0.5998(2) 0.33459(18) 0.0323(7) Uani 1 1 d .
H39A H 0.261477 0.554799 0.292844 0.048 Uiso 1 1 calc GR
H39B H 0.285601 0.665560 0.335162 0.048 Uiso 1 1 calc GR
H39C H 0.283204 0.568437 0.375363 0.048 Uiso 1 1 calc GR
C40 C 0.2931(4) 0.3740(2) 0.34902(15) 0.0231(6) Uani 1 1 d .
C41 C 0.3538(4) 0.3764(2) 0.41816(15) 0.0234(6) Uani 1 1 d .
C42 C 0.2599(4) 0.3684(2) 0.46871(16) 0.0290(7) Uani 1 1 d .
H42 H 0.300872 0.370405 0.515289 0.035 Uiso 1 1 calc R
C43 C 0.1080(4) 0.3575(3) 0.45341(17) 0.0310(7) Uani 1 1 d .
C44 C 0.0503(4) 0.3483(2) 0.38451(16) 0.0278(6) Uani 1 1 d .
H44 H -0.054080 0.336658 0.372705 0.033 Uiso 1 1 calc R
C45 C 0.1397(4) 0.3557(2) 0.33225(15) 0.0235(6) Uani 1 1 d .
C46 C 0.0634(4) 0.3456(3) 0.25920(16) 0.0281(6) Uani 1 1 d .
H46A H 0.074443 0.413432 0.244304 0.042 Uiso 1 1 calc GR
H46B H -0.042269 0.313258 0.257500 0.042 Uiso 1 1 calc GR
H46C H 0.108639 0.303688 0.228485 0.042 Uiso 1 1 calc GR
C47 C 0.0083(5) 0.3556(3) 0.50909(19) 0.0446(9) Uani 1 1 d .
H47A H 0.009606 0.296017 0.533233 0.067 Uiso 1 1 calc GR
H47B H -0.093257 0.351831 0.488286 0.067 Uiso 1 1 calc GR
H47C H 0.043750 0.417897 0.541945 0.067 Uiso 1 1 calc GR
C48 C 0.5170(4) 0.3868(2) 0.44007(17) 0.0284(7) Uani 1 1 d .
H48A H 0.572970 0.454550 0.433107 0.043 Uiso 1 1 calc GR
H48B H 0.550902 0.334517 0.412378 0.043 Uiso 1 1 calc GR
H48C H 0.533015 0.377989 0.488935 0.043 Uiso 1 1 calc GR
C49 C 0.1494(5) 0.1952(3) 0.0372(2) 0.0554(12) Uani 1 1 d .
H49A H 0.124978 0.167552 0.079898 0.083 Uiso 1 1 calc GR
H49B H 0.137479 0.139026 0.000115 0.083 Uiso 1 1 calc GR
H49C H 0.082747 0.238772 0.024663 0.083 Uiso 1 1 calc GR
C50 C 0.3323(6) 0.3040(4) -0.0127(2) 0.0585(13) Uani 1 1 d .
H50A H 0.263945 0.347952 -0.021208 0.088 Uiso 1 1 calc GR
H50B H 0.320439 0.252460 -0.052807 0.088 Uiso 1 1 calc GR
H50C H 0.434642 0.345436 -0.004827 0.088 Uiso 1 1 calc GR
C51 C 0.6586(6) 0.4372(3) 0.0952(3) 0.0557(12) Uani 1 1 d .
H51A H 0.565174 0.458904 0.093735 0.084 Uiso 1 1 calc GR
H51B H 0.690219 0.435201 0.049144 0.084 Uiso 1 1 calc GR
H51C H 0.734981 0.485545 0.127870 0.084 Uiso 1 1 calc GR
C52 C 0.7650(4) 0.2979(3) 0.1121(2) 0.0431(9) Uani 1 1 d .
H52A H 0.848133 0.341613 0.143888 0.065 Uiso 1 1 calc GR
H52B H 0.789219 0.297895 0.064797 0.065 Uiso 1 1 calc GR
H52C H 0.746612 0.228207 0.124149 0.065 Uiso 1 1 calc GR

loop_
_atom_site_aniso_label
_atom_site_aniso_U_11
_atom_site_aniso_U_22
_atom_site_aniso_U_33
_atom_site_aniso_U_23
_atom_site_aniso_U_13
_atom_site_aniso_U_12
Hf 0.02423(7) 0.01621(6) 0.02050(6) 0.00221(4) 0.00508(4) 0.00523(4)
As1 0.02047(14) 0.01619(13) 0.02325(14) 0.00096(10) 0.00446(11) 0.00570(11)
As2 0.02348(15) 0.01658(13) 0.02420(15) 0.00121(11) 0.00365(12) 0.00711(11)
N1 0.0258(13) 0.0162(11) 0.0218(12) 0.0011(9) 0.0049(10) 0.0036(9)
N2 0.0285(13) 0.0174(11) 0.0199(11) 0.0025(9) 0.0059(10) 0.0077(10)
N3 0.0483(18) 0.0325(15) 0.0250(13) 0.0024(11) 0.0033(13) 0.0176(13)
N4 0.0358(16) 0.0206(12) 0.0362(15) 0.0030(11) 0.0166(12) 0.0002(11)
C1 0.0297(16) 0.0212(13) 0.0165(13) 0.0038(10) 0.0058(11) 0.0076(11)
C2 0.0340(18) 0.0246(15) 0.0246(15) 0.0009(12) 0.0070(13) 0.0035(13)
C3 0.046(2) 0.0242(15) 0.0275(16) 0.0002(12) 0.0083(15) 0.0005(14)
C4 0.066(3) 0.0259(17) 0.0269(16) 0.0026(13) 0.0118(17) 0.0188(17)
C5 0.047(2) 0.044(2) 0.0304(17) 0.0084(15) 0.0160(16) 0.0279(17)
C6 0.0304(17) 0.0347(17) 0.0226(14) 0.0075(12) 0.0067(12) 0.0122(14)
C7 0.0246(15) 0.0186(13) 0.0241(14) -0.0009(11) 0.0064(11) 0.0034(11)
C8 0.0243(16) 0.0267(15) 0.0341(17) -0.0029(13) 0.0083(13) 0.0022(12)
C9 0.0255(17) 0.0396(19) 0.0364(18) -0.0029(15) 0.0105(14) -0.0046(14)
C10 0.043(2) 0.0257(16) 0.0274(16) 0.0000(12) 0.0139(14) -0.0060(14)
C11 0.047(2) 0.0199(14) 0.0249(15) 0.0046(12) 0.0104(14) 0.0060(13)
C12 0.0341(17) 0.0197(13) 0.0195(13) 0.0033(11) 0.0069(12) 0.0057(12)
C13 0.041(2) 0.0245(15) 0.0324(17) 0.0068(13) 0.0037(14) 0.0161(14)
C14 0.058(3) 0.0273(17) 0.039(2) -0.0005(15) 0.0098(18) -0.0118(16)
C15 0.0253(18) 0.042(2) 0.076(3) -0.010(2) -0.0015(18) 0.0142(16)
C16 0.0250(15) 0.0184(13) 0.0190(13) -0.0002(10) 0.0007(11) 0.0063(11)
C17 0.0281(16) 0.0227(14) 0.0241(14) -0.0014(11) 0.0038(12) 0.0061(12)
C18 0.0295(17) 0.0271(15) 0.0267(15) -0.0036(12) 0.0016(13) 0.0069(13)
C19 0.044(2) 0.0230(14) 0.0211(14) 0.0014(11) 0.0009(13) 0.0049(13)
C20 0.0417(19) 0.0226(14) 0.0235(15) 0.0024(12) 0.0109(13) 0.0029(13)
C21 0.0308(16) 0.0159(13) 0.0270(15) 0.0010(11) 0.0093(12) 0.0033(11)
C22 0.0333(18) 0.0310(16) 0.0316(17) 0.0030(13) 0.0135(14) 0.0046(14)
C23 0.051(2) 0.0382(19) 0.0268(17) 0.0049(14) -0.0057(16) 0.0073(17)
C24 0.0218(16) 0.057(2) 0.0262(16) -0.0022(15) 0.0050(13) 0.0092(15)
C25 0.0314(16) 0.0215(14) 0.0230(14) 0.0039(11) 0.0084(12) 0.0102(12)
C26 0.0325(17) 0.0336(16) 0.0246(15) 0.0075(12) 0.0079(13) 0.0125(14)
C27 0.042(2) 0.055(2) 0.0289(17) 0.0143(16) 0.0075(15) 0.0247(18)
C28 0.066(3) 0.043(2) 0.0343(19) 0.0186(16) 0.0155(19) 0.032(2)
C29 0.063(3) 0.0260(16) 0.0311(17) 0.0097(14) 0.0200(17) 0.0150(16)
C30 0.0404(19) 0.0249(15) 0.0255(15) 0.0025(12) 0.0120(14) 0.0099(13)
C31 0.0269(15) 0.0203(13) 0.0209(13) -0.0004(11) -0.0004(11) 0.0060(11)
C32 0.0326(17) 0.0172(13) 0.0236(14) 0.0016(11) -0.0011(12) 0.0062(12)
C33 0.047(2) 0.0201(14) 0.0247(15) 0.0018(12) 0.0043(14) 0.0075(14)
C34 0.049(2) 0.0236(15) 0.0207(15) -0.0008(12) 0.0034(14) -0.0033(14)
C35 0.0329(19) 0.0352(18) 0.0288(16) 0.0043(14) 0.0042(14) -0.0006(14)
C36 0.0304(17) 0.0278(15) 0.0240(15) 0.0011(12) 0.0004(12) 0.0046(13)
C37 0.0275(18) 0.0360(18) 0.050(2) 0.0015(16) 0.0051(16) 0.0099(14)
C38 0.059(3) 0.0303(19) 0.049(2) -0.0064(17) 0.015(2) -0.0125(17)
C39 0.040(2) 0.0242(15) 0.0358(18) 0.0013(13) 0.0052(15) 0.0163(14)
C40 0.0305(16) 0.0160(12) 0.0237(14) 0.0000(10) 0.0050(12) 0.0075(11)
C41 0.0299(16) 0.0154(12) 0.0227(14) 0.0002(10) -0.0015(12) 0.0045(11)
C42 0.0384(19) 0.0255(15) 0.0200(14) 0.0033(11) 0.0018(13) 0.0025(13)
C43 0.0363(19) 0.0315(17) 0.0245(15) 0.0021(12) 0.0080(13) 0.0052(14)
C44 0.0266(16) 0.0294(15) 0.0273(15) 0.0040(12) 0.0065(12) 0.0053(12)
C45 0.0292(16) 0.0213(13) 0.0215(14) 0.0014(11) 0.0036(12) 0.0093(12)
C46 0.0251(16) 0.0373(17) 0.0243(15) 0.0062(13) 0.0032(12) 0.0112(13)
C47 0.045(2) 0.061(3) 0.0283(18) 0.0061(17) 0.0136(16) 0.0085(19)
C48 0.0315(17) 0.0250(15) 0.0266(15) 0.0026(12) -0.0050(13) 0.0066(13)
C49 0.050(3) 0.050(2) 0.057(3) -0.008(2) -0.021(2) 0.011(2)
C50 0.088(4) 0.068(3) 0.030(2) 0.016(2) 0.004(2) 0.039(3)
C51 0.070(3) 0.033(2) 0.073(3) 0.015(2) 0.039(3) 0.014(2)
C52 0.032(2) 0.048(2) 0.047(2) 0.0093(18) 0.0043(16) 0.0033(16)

loop_
_atom_type_symbol
_atom_type_description
_atom_type_scat_dispersion_real
_atom_type_scat_dispersion_imag
_atom_type_scat_source
C C 0.0033 0.0016 'International Tables Vol C Tables 4.2.6.8 and 6.1.1.4'
H H 0.0000 0.0000 'International Tables Vol C Tables 4.2.6.8 and 6.1.1.4'
As As 0.0499 2.0058 'International Tables Vol C Tables 4.2.6.8 and 6.1.1.4'
N N 0.0061 0.0033 'International Tables Vol C Tables 4.2.6.8 and 6.1.1.4'
Hf Hf -0.5830 6.1852 'International Tables Vol C Tables 4.2.6.8 and 6.1.1.4'

loop_
_geom_angle_atom_site_label_1
_geom_angle_atom_site_label_2
_geom_angle_atom_site_label_3
_geom_angle
N1 Hf As2 92.94(7)
N1 Hf N2 118.94(9)
N2 Hf As2 36.17(7)
N3 Hf As2 137.53(8)
N3 Hf N1 106.72(11)
N3 Hf N2 102.74(11)
N3 Hf N4 103.67(12)
N4 Hf As2 100.78(8)
N4 Hf N1 115.64(11)
N4 Hf N2 107.24(10)
N1 As1 C7 100.64(11)
N1 As1 C16 111.95(12)
C7 As1 C16 101.81(12)
N2 As2 C31 104.12(11)
N2 As2 C40 112.79(12)
C31 As2 Hf 126.33(9)
C31 As2 C40 100.44(12)
C40 As2 Hf 127.87(9)
As1 N1 Hf 114.88(11)
C1 N1 Hf 118.28(18)
C1 N1 As1 123.77(19)
As2 N2 Hf 102.84(11)
C25 N2 Hf 124.31(19)
C25 N2 As2 129.68(19)
C49 N3 Hf 122.2(3)
C49 N3 C50 110.0(4)
C50 N3 Hf 127.2(3)
C51 N4 Hf 114.5(3)
C52 N4 Hf 134.9(2)
C52 N4 C51 110.4(3)
C2 C1 N1 121.5(3)
C6 C1 N1 121.1(3)
C6 C1 C2 117.3(3)
C3 C2 C1 121.0(3)
C4 C3 C2 120.6(3)
C5 C4 C3 119.1(3)
C4 C5 C6 120.9(3)
C5 C6 C1 121.1(3)
C8 C7 As1 115.6(2)
C8 C7 C12 119.8(3)
C12 C7 As1 124.6(2)
C7 C8 C15 122.3(3)
C9 C8 C7 119.8(3)
C9 C8 C15 117.9(3)
C10 C9 C8 121.3(3)
C9 C10 C14 120.4(4)
C11 C10 C9 118.0(3)
C11 C10 C14 121.5(3)
C10 C11 C12 122.8(3)
C7 C12 C13 123.9(3)
C11 C12 C7 118.3(3)
C11 C12 C13 117.7(3)
C17 C16 As1 128.5(2)
C17 C16 C21 118.1(3)
C21 C16 As1 113.1(2)
C16 C17 C24 122.5(3)
C18 C17 C16 120.2(3)
C18 C17 C24 117.4(3)
C19 C18 C17 122.2(3)
C18 C19 C20 117.5(3)
C18 C19 C23 121.0(3)
C20 C19 C23 121.5(3)
C19 C20 C21 122.6(3)
C16 C21 C22 122.0(3)
C20 C21 C16 119.5(3)
C20 C21 C22 118.5(3)
C26 C25 N2 119.2(3)
C26 C25 C30 117.9(3)
C30 C25 N2 122.6(3)
C27 C26 C25 120.7(3)
C28 C27 C26 120.6(4)
C27 C28 C29 119.5(3)
C28 C29 C30 120.6(4)
C29 C30 C25 120.6(4)
C32 C31 As2 124.8(2)
C36 C31 As2 116.0(2)
C36 C31 C32 119.2(3)
C31 C32 C39 123.6(3)
C33 C32 C31 118.6(3)
C33 C32 C39 117.8(3)
C34 C33 C32 122.8(3)
C33 C34 C35 117.8(3)
C33 C34 C38 121.2(3)
C35 C34 C38 121.0(4)
C34 C35 C36 122.2(3)
C31 C36 C37 122.1(3)
C35 C36 C31 119.4(3)
C35 C36 C37 118.5(3)
C41 C40 As2 113.5(2)
C45 C40 As2 127.0(2)
C45 C40 C41 119.4(3)
C40 C41 C48 123.0(3)
C42 C41 C40 119.0(3)
C42 C41 C48 118.0(3)
C43 C42 C41 122.1(3)
C42 C43 C47 121.8(3)
C44 C43 C42 117.5(3)
C44 C43 C47 120.7(3)
C43 C44 C45 122.2(3)
C40 C45 C46 123.4(3)
C44 C45 C40 119.4(3)
C44 C45 C46 117.2(3)

loop_
_geom_bond_atom_site_label_1
_geom_bond_atom_site_label_2
_geom_bond_distance
Hf As2 3.0892(3)
Hf N1 2.069(2)
Hf N2 2.078(2)
Hf N3 2.028(3)
Hf N4 2.037(3)
As1 N1 1.885(2)
As1 C7 1.982(3)
As1 C16 1.984(3)
As2 N2 1.870(2)
As2 C31 1.978(3)
As2 C40 1.986(3)
N1 C1 1.432(4)
N2 C25 1.418(4)
N3 C49 1.431(5)
N3 C50 1.447(5)
N4 C51 1.466(5)
N4 C52 1.410(5)
C1 C2 1.397(4)
C1 C6 1.393(4)
C2 C3 1.392(4)
C3 C4 1.379(5)
C4 C5 1.369(6)
C5 C6 1.389(5)
C7 C8 1.398(4)
C7 C12 1.410(4)
C8 C9 1.393(5)
C8 C15 1.510(5)
C9 C10 1.392(5)
C10 C11 1.381(5)
C10 C14 1.511(5)
C11 C12 1.394(4)
C12 C13 1.508(5)
C16 C17 1.411(4)
C16 C21 1.417(4)
C17 C18 1.394(4)
C17 C24 1.504(4)
C18 C19 1.383(5)
C19 C20 1.389(5)
C19 C23 1.512(5)
C20 C21 1.396(5)
C21 C22 1.502(5)
C25 C26 1.396(5)
C25 C30 1.405(4)
C26 C27 1.394(5)
C27 C28 1.371(6)
C28 C29 1.384(6)
C29 C30 1.388(5)
C31 C32 1.412(4)
C31 C36 1.405(5)
C32 C33 1.398(4)
C32 C39 1.512(5)
C33 C34 1.377(5)
C34 C35 1.381(5)
C34 C38 1.509(5)
C35 C36 1.397(5)
C36 C37 1.510(5)
C40 C41 1.411(4)
C40 C45 1.394(4)
C41 C42 1.388(4)
C41 C48 1.509(4)
C42 C43 1.388(5)
C43 C44 1.387(5)
C43 C47 1.507(5)
C44 C45 1.387(4)
C45 C46 1.513(4)
